data_4083516
loop_
_publ_author_name
'Lalinde, Elena'
'Moreno, M. Teresa'
'Ruiz, Santiago'
'S\'anchez, Sergio'

_publ_section_title
;
 Synthesis, Structural, and Photophysical Studies of Phenylquinoline and
 Phenylquinolinyl Alkynyl Based Pt(II) Complexes
;
_journal_issue 12
_journal_name_full Organometallics
_journal_page_first 3078
_journal_paper_doi 10.1021/om500336v
_journal_volume 33
_journal_year 2014
_chemical_compound_source 'synthesis as described'
_chemical_formula_moiety 'C48 H34 N2 Pt2, 3(C1 H2 Cl2)'
_chemical_formula_sum 'C51 H40 Cl6 N2 Pt2'
_chemical_formula_weight 1283.73
_chemical_name_common 'Compound X'
_chemical_name_systematic
;
 ?
;
_space_group_IT_number 14
_symmetry_cell_setting monoclinic
_symmetry_Int_Tables_number 14
_symmetry_space_group_name_Hall '-P 2yn'
_symmetry_space_group_name_H-M 'P 1 21/n 1'
_atom_sites_solution_hydrogens constr
_atom_sites_solution_primary direct
_atom_sites_solution_secondary difmap
_audit_conform_dict_location ftp://ftp.iucr.org/pub/cif_core.dic
_audit_conform_dict_name cif_core.dic
_audit_conform_dict_version 2.4
_audit_creation_date 2013-10-07T13:44:33-00:00
_audit_creation_method 'WinGX routine CIF_UPDATE'
_cell_angle_alpha 90
_cell_angle_beta 103.4290(10)
_cell_angle_gamma 90
_cell_formula_units_Z 4
_cell_length_a 16.7730(6)
_cell_length_b 13.8680(3)
_cell_length_c 20.4720(8)
_cell_measurement_reflns_used 10331
_cell_measurement_temperature 173(2)
_cell_measurement_theta_max 0
_cell_measurement_theta_min 0
_cell_measurement_wavelength 0.71073
_cell_volume 4631.8(3)
_computing_cell_refinement 'HKL Scalepack (Otwinowski & Minor 1997)'
_computing_data_collection 'Collect (Bruker AXS BV, 1997-2004)'
_computing_data_reduction 'HKL Denzo and Scalepack (Otwinowski & Minor 1997)'
_computing_molecular_graphics 'Ortep-3 for Windows (Farrugia, 1997)'
_computing_publication_material 'WinGX publication routines (Farrugia, 1999)'
_computing_structure_refinement 'SHELXL-97 (Sheldrick, 2008)'
_diffrn_ambient_temperature 173(2)
_diffrn_detector 'CCD plate'
_diffrn_detector_area_resol_mean 9
_diffrn_measured_fraction_theta_full 0.992
_diffrn_measured_fraction_theta_max 0.992
_diffrn_measurement_device '95mm CCD camera on \k-goniostat'
_diffrn_measurement_device_type KappaCCD
_diffrn_measurement_method 'CCD rotation images, thick slices'
_diffrn_orient_matrix_type 'by Bruker AXS Collect from scalepack cell'
_diffrn_orient_matrix_UB_11 -0.11753E-2
_diffrn_orient_matrix_UB_12 0.212653E-1
_diffrn_orient_matrix_UB_13 0.464412E-1
_diffrn_orient_matrix_UB_21 0.610594E-1
_diffrn_orient_matrix_UB_22 -0.54719E-2
_diffrn_orient_matrix_UB_23 0.137394E-1
_diffrn_orient_matrix_UB_31 0.52284E-2
_diffrn_orient_matrix_UB_32 0.686828E-1
_diffrn_orient_matrix_UB_33 -0.132843E-1
_diffrn_radiation_monochromator graphite
_diffrn_radiation_probe x-ray
_diffrn_radiation_type MoK\a
_diffrn_radiation_wavelength 0.71073
_diffrn_reflns_av_unetI/netI 0.0434
_diffrn_reflns_limit_h_max 21
_diffrn_reflns_limit_h_min 0
_diffrn_reflns_limit_k_max 17
_diffrn_reflns_limit_k_min 0
_diffrn_reflns_limit_l_max 25
_diffrn_reflns_limit_l_min -26
_diffrn_reflns_number 10493
_diffrn_reflns_theta_full 27.46
_diffrn_reflns_theta_max 27.46
_diffrn_reflns_theta_min 2.59
_diffrn_source 'Enraf Nonius FR590'
_exptl_absorpt_coefficient_mu 6.418
_exptl_absorpt_correction_T_max 1.0000
_exptl_absorpt_correction_T_min 0.9800
_exptl_absorpt_correction_type multi-scan
_exptl_absorpt_process_details
;
[c.f. r.h. blessing, acta cryst. (1995), a51, 33-38]
;
_exptl_crystal_colour orange
_exptl_crystal_density_diffrn 1.841
_exptl_crystal_density_method 'not measured'
_exptl_crystal_description block
_exptl_crystal_F_000 2472
_exptl_crystal_size_max 0.3
_exptl_crystal_size_mid 0.2
_exptl_crystal_size_min 0.1
_refine_diff_density_max 0.849
_refine_diff_density_min -0.754
_refine_diff_density_rms 0.146
_refine_ls_extinction_method none
_refine_ls_goodness_of_fit_ref 0.831
_refine_ls_hydrogen_treatment constr
_refine_ls_matrix_type full
_refine_ls_number_parameters 569
_refine_ls_number_reflns 10493
_refine_ls_number_restraints 2
_refine_ls_restrained_S_all 0.843
_refine_ls_R_factor_all 0.0569
_refine_ls_R_factor_gt 0.0367
_refine_ls_shift/su_max 0.002
_refine_ls_shift/su_mean 0
_refine_ls_structure_factor_coef Fsqd
_refine_ls_weighting_details 'calc w=1/[\s^2^(Fo^2^)+(0.0617P)^2^+44.7252P] where P=(Fo^2^+2Fc^2^)/3'
_refine_ls_weighting_scheme calc
_refine_ls_wR_factor_gt 0.0885
_refine_ls_wR_factor_ref 0.1019
_reflns_number_gt 8432
_reflns_number_total 10493
_reflns_threshold_expression >2\s(I)
_cod_data_source_file om500336v_si_002.cif
_cod_data_source_block 5
_cod_depositor_comments 'Adding full bibliography for 4083514--4083516.cif.'
_cod_original_sg_symbol_H-M 'P 21/n'
_cod_database_code 4083516

loop_
_symmetry_equiv_pos_as_xyz
'x, y, z'
'-x+1/2, y+1/2, -z+1/2'
'-x, -y, -z'
'x-1/2, -y-1/2, z-1/2'

loop_
_atom_site_label
_atom_site_type_symbol
_atom_site_fract_x
_atom_site_fract_y
_atom_site_fract_z
_atom_site_U_iso_or_equiv
_atom_site_adp_type
_atom_site_occupancy
_atom_site_symmetry_multiplicity
_atom_site_calc_flag
_atom_site_refinement_flags
_atom_site_disorder_assembly
_atom_site_disorder_group
Pt1 Pt 0.600014(14) 0.469980(16) 0.362256(11) 0.02092(7) Uani 1 1 d . . .
Pt2 Pt 0.737886(14) 0.304743(16) 0.387369(11) 0.02136(7) Uani 1 1 d . . .
C1 C 0.4967(4) 0.4697(5) 0.2916(3) 0.0273(13) Uani 1 1 d . . .
C2 C 0.4461(4) 0.3905(5) 0.2676(3) 0.0300(14) Uani 1 1 d . . .
H14 H 0.463 0.3288 0.2824 0.036 Uiso 1 1 calc R . .
C3 C 0.3717(4) 0.4027(6) 0.2222(4) 0.0382(17) Uani 1 1 d . . .
H13 H 0.3389 0.3492 0.2077 0.046 Uiso 1 1 calc R . .
C4 C 0.3454(5) 0.4926(6) 0.1979(4) 0.0439(19) Uani 1 1 d . . .
H12 H 0.2956 0.4999 0.1669 0.053 Uiso 1 1 calc R . .
C5 C 0.3937(4) 0.5716(5) 0.2203(4) 0.0351(16) Uani 1 1 d . . .
H11 H 0.3763 0.6325 0.2039 0.042 Uiso 1 1 calc R . .
C6 C 0.4686(4) 0.5618(5) 0.2674(3) 0.0271(13) Uani 1 1 d . . .
C7 C 0.5244(4) 0.6420(5) 0.2919(3) 0.0281(14) Uani 1 1 d . . .
C8 C 0.5060(5) 0.7378(5) 0.2731(4) 0.0376(17) Uani 1 1 d . . .
H8 H 0.455 0.7534 0.246 0.045 Uiso 1 1 calc R . .
C9 C 0.5621(5) 0.8082(5) 0.2941(4) 0.0392(17) Uani 1 1 d . . .
H7 H 0.5488 0.8723 0.2835 0.047 Uiso 1 1 calc R . .
C10 C 0.6413(5) 0.7836(5) 0.3324(3) 0.0321(15) Uani 1 1 d . . .
C11 C 0.7042(5) 0.8531(5) 0.3531(4) 0.0382(17) Uani 1 1 d . . .
H5 H 0.6929 0.9182 0.3447 0.046 Uiso 1 1 calc R . .
C12 C 0.7805(5) 0.8254(5) 0.3850(4) 0.0415(18) Uani 1 1 d . . .
H4 H 0.821 0.8716 0.3991 0.05 Uiso 1 1 calc R . .
C13 C 0.7993(5) 0.7267(5) 0.3970(4) 0.0373(17) Uani 1 1 d . . .
H3 H 0.8528 0.7079 0.4165 0.045 Uiso 1 1 calc R . .
C14 C 0.7385(4) 0.6583(5) 0.3799(3) 0.0287(14) Uani 1 1 d . . .
H2 H 0.751 0.5936 0.389 0.034 Uiso 1 1 calc R . .
C15 C 0.6577(4) 0.6852(4) 0.3490(3) 0.0262(13) Uani 1 1 d . . .
C16 C 0.5961(4) 0.3313(4) 0.3780(3) 0.0242(13) Uani 1 1 d . . .
C17 C 0.6072(4) 0.2457(5) 0.3903(3) 0.0247(13) Uani 1 1 d . . .
C18 C 0.5991(4) 0.1451(4) 0.4076(3) 0.0252(13) Uani 1 1 d . . .
C19 C 0.5272(4) 0.0952(5) 0.3809(4) 0.0326(15) Uani 1 1 d . . .
H19 H 0.4856 0.125 0.3494 0.039 Uiso 1 1 calc R . .
C20 C 0.5166(5) 0.0013(5) 0.4007(4) 0.0415(18) Uani 1 1 d . . .
H20 H 0.4676 -0.0307 0.383 0.05 Uiso 1 1 calc R . .
C21 C 0.5786(5) -0.0459(5) 0.4470(4) 0.0354(16) Uani 1 1 d . . .
C22 C 0.6508(5) 0.0039(5) 0.4716(4) 0.0403(18) Uani 1 1 d . . .
H22 H 0.6933 -0.0265 0.5019 0.048 Uiso 1 1 calc R . .
C23 C 0.6611(4) 0.0975(5) 0.4524(4) 0.0330(15) Uani 1 1 d . . .
H23 H 0.7104 0.129 0.4697 0.04 Uiso 1 1 calc R . .
C24 C 0.5660(6) -0.1476(6) 0.4696(5) 0.055(2) Uani 1 1 d . . .
H24A H 0.5127 -0.1701 0.4468 0.083 Uiso 1 1 calc R . .
H24B H 0.5702 -0.148 0.5172 0.083 Uiso 1 1 calc R . .
H24C H 0.6072 -0.1892 0.4593 0.083 Uiso 1 1 calc R . .
C25 C 0.8604(4) 0.3050(5) 0.4105(3) 0.0267(14) Uani 1 1 d . . .
C26 C 0.9128(4) 0.3683(5) 0.4516(4) 0.0330(15) Uani 1 1 d . . .
H38 H 0.8914 0.423 0.4675 0.04 Uiso 1 1 calc R . .
C27 C 0.9971(5) 0.3522(6) 0.4698(4) 0.0405(17) Uani 1 1 d . . .
H37 H 1.0314 0.3964 0.4969 0.049 Uiso 1 1 calc R . .
C28 C 1.0295(4) 0.2699(6) 0.4474(4) 0.0402(18) Uani 1 1 d . . .
H36 H 1.0856 0.2585 0.4598 0.048 Uiso 1 1 calc R . .
C29 C 0.9787(4) 0.2049(5) 0.4068(4) 0.0365(16) Uani 1 1 d . . .
H35 H 1.0007 0.1498 0.392 0.044 Uiso 1 1 calc R . .
C30 C 0.8943(4) 0.2218(5) 0.3878(3) 0.0274(14) Uani 1 1 d . . .
C31 C 0.8361(4) 0.1572(5) 0.3430(3) 0.0280(14) Uani 1 1 d . . .
C32 C 0.8589(5) 0.0701(5) 0.3166(4) 0.0335(15) Uani 1 1 d . . .
H32 H 0.9131 0.0494 0.3278 0.04 Uiso 1 1 calc R . .
C33 C 0.8006(5) 0.0169(5) 0.2745(4) 0.0365(17) Uani 1 1 d . . .
H31 H 0.8138 -0.0435 0.2603 0.044 Uiso 1 1 calc R . .
C34 C 0.7210(5) 0.0527(5) 0.2525(3) 0.0321(15) Uani 1 1 d . . .
C35 C 0.6589(6) 0.0042(6) 0.2056(4) 0.0435(19) Uani 1 1 d . . .
H29 H 0.6698 -0.0563 0.1901 0.052 Uiso 1 1 calc R . .
C36 C 0.5827(5) 0.0448(6) 0.1824(4) 0.045(2) Uani 1 1 d . . .
H28 H 0.5423 0.0117 0.1518 0.054 Uiso 1 1 calc R . .
C37 C 0.5666(5) 0.1354(6) 0.2049(4) 0.0413(18) Uani 1 1 d . . .
H27 H 0.5157 0.1636 0.1878 0.05 Uiso 1 1 calc R . .
C38 C 0.6238(4) 0.1844(5) 0.2514(3) 0.0313(15) Uani 1 1 d . . .
H26 H 0.6117 0.2453 0.2655 0.038 Uiso 1 1 calc R . .
C39 C 0.7016(4) 0.1423(5) 0.2783(3) 0.0270(13) Uani 1 1 d . . .
C40 C 0.7242(4) 0.4201(4) 0.4380(3) 0.0239(13) Uani 1 1 d . . .
C41 C 0.6992(4) 0.4896(4) 0.4655(3) 0.0268(14) Uani 1 1 d . . .
C42 C 0.6952(4) 0.5646(4) 0.5132(3) 0.0224(12) Uani 1 1 d . . .
C43 C 0.7677(4) 0.6100(5) 0.5476(3) 0.0286(14) Uani 1 1 d . . .
H43 H 0.8176 0.5933 0.5383 0.034 Uiso 1 1 calc R . .
C44 C 0.7645(4) 0.6794(5) 0.5952(4) 0.0346(16) Uani 1 1 d . . .
H44 H 0.8128 0.7094 0.6174 0.042 Uiso 1 1 calc R . .
C45 C 0.6915(4) 0.7053(5) 0.6106(3) 0.0290(14) Uani 1 1 d . . .
C46 C 0.6203(4) 0.6611(5) 0.5771(3) 0.0307(14) Uani 1 1 d . . .
H46 H 0.5709 0.6774 0.5875 0.037 Uiso 1 1 calc R . .
C47 C 0.6213(4) 0.5924(5) 0.5279(3) 0.0287(14) Uani 1 1 d . . .
H47 H 0.5724 0.5648 0.5045 0.034 Uiso 1 1 calc R . .
C48 C 0.6906(5) 0.7816(6) 0.6639(4) 0.047(2) Uani 1 1 d . . .
H48A H 0.7454 0.8045 0.6817 0.071 Uiso 1 1 calc R . .
H48B H 0.6695 0.7541 0.6995 0.071 Uiso 1 1 calc R . .
H48C H 0.6564 0.8345 0.6442 0.071 Uiso 1 1 calc R . .
C49 C 0.2125(6) 0.5475(7) 0.3173(5) 0.061(3) Uani 1 1 d . . .
H49A H 0.2522 0.5047 0.3449 0.073 Uiso 1 1 calc R . .
H49B H 0.2419 0.591 0.2941 0.073 Uiso 1 1 calc R . .
C51 C 0.3619(5) 0.7241(6) 0.4380(4) 0.0455(19) Uani 1 1 d . . .
H51A H 0.3162 0.6998 0.4546 0.055 Uiso 1 1 calc R . .
H51B H 0.3999 0.7551 0.475 0.055 Uiso 1 1 calc R . .
N1 N 0.5970(3) 0.6156(3) 0.3321(2) 0.0217(10) Uani 1 1 d . . .
N2 N 0.7585(3) 0.1899(4) 0.3274(3) 0.0238(11) Uani 1 1 d . . .
Cl1 Cl 0.1426(2) 0.4792(3) 0.25781(15) 0.0940(10) Uani 1 1 d . . .
Cl2 Cl 0.16275(17) 0.6149(2) 0.36907(18) 0.0864(9) Uani 1 1 d . . .
Cl5 Cl 0.41088(14) 0.62839(15) 0.40836(11) 0.0520(5) Uani 1 1 d . . .
Cl6 Cl 0.32591(16) 0.80958(18) 0.37372(13) 0.0677(7) Uani 1 1 d . . .
C50A C 0.4037(6) 0.3675(7) 0.0551(4) 0.054(2) Uani 0.5 1 d P A 1
H50A H 0.3902 0.3143 0.0237 0.065 Uiso 0.5 1 calc PRD A 1
H50B H 0.3638 0.3668 0.0826 0.065 Uiso 0.5 1 calc PR A 1
Cl3A Cl 0.3888(10) 0.4728(9) 0.0086(6) 0.0522(19) Uani 0.5 1 d PD A 1
Cl4A Cl 0.4975(10) 0.3432(7) 0.1068(8) 0.064(3) Uani 0.5 1 d PD A 1
C50B C 0.4037(6) 0.3675(7) 0.0551(4) 0.054(2) Uani 0.5 1 d P B 2
H50C H 0.3667 0.3467 0.0824 0.065 Uiso 0.5 1 calc PR B 2
H50D H 0.3996 0.3228 0.018 0.065 Uiso 0.5 1 calc PR B 2
Cl3B Cl 0.3794(10) 0.4893(10) 0.0244(6) 0.061(2) Uani 0.5 1 d PD B 2
Cl4B Cl 0.5064(9) 0.3738(6) 0.1041(7) 0.0480(18) Uani 0.5 1 d PD B 2

loop_
_atom_site_aniso_label
_atom_site_aniso_U_11
_atom_site_aniso_U_22
_atom_site_aniso_U_33
_atom_site_aniso_U_23
_atom_site_aniso_U_13
_atom_site_aniso_U_12
Pt1 0.02026(12) 0.01807(12) 0.02369(12) -0.00078(9) 0.00360(9) 0.00031(9)
Pt2 0.02012(12) 0.01780(12) 0.02538(12) 0.00013(9) 0.00370(9) -0.00028(9)
C1 0.024(3) 0.031(3) 0.026(3) -0.001(3) 0.003(3) 0.005(3)
C2 0.027(4) 0.027(3) 0.033(3) -0.004(3) 0.000(3) -0.004(3)
C3 0.029(4) 0.047(4) 0.034(4) -0.002(3) -0.001(3) -0.015(3)
C4 0.028(4) 0.054(5) 0.043(4) -0.001(4) -0.007(3) 0.000(3)
C5 0.020(3) 0.039(4) 0.042(4) 0.002(3) 0.000(3) 0.009(3)
C6 0.020(3) 0.033(3) 0.028(3) 0.002(3) 0.005(3) 0.006(3)
C7 0.026(3) 0.030(3) 0.031(3) 0.003(3) 0.011(3) 0.004(3)
C8 0.034(4) 0.035(4) 0.045(4) 0.008(3) 0.010(3) 0.009(3)
C9 0.047(5) 0.025(4) 0.048(4) 0.007(3) 0.017(4) 0.011(3)
C10 0.043(4) 0.020(3) 0.036(4) 0.002(3) 0.014(3) 0.000(3)
C11 0.045(5) 0.026(4) 0.050(4) 0.002(3) 0.025(4) -0.010(3)
C12 0.043(5) 0.036(4) 0.047(4) -0.007(3) 0.015(4) -0.017(3)
C13 0.040(4) 0.039(4) 0.032(4) -0.003(3) 0.008(3) -0.011(3)
C14 0.029(4) 0.032(4) 0.027(3) 0.001(3) 0.011(3) -0.002(3)
C15 0.029(3) 0.022(3) 0.030(3) -0.001(2) 0.011(3) -0.007(3)
C16 0.020(3) 0.022(3) 0.029(3) -0.002(2) 0.002(3) -0.001(2)
C17 0.024(3) 0.025(3) 0.027(3) -0.002(3) 0.009(3) -0.003(3)
C18 0.029(3) 0.022(3) 0.028(3) -0.001(2) 0.011(3) -0.004(3)
C19 0.027(4) 0.030(3) 0.042(4) 0.004(3) 0.010(3) -0.005(3)
C20 0.041(5) 0.033(4) 0.050(4) -0.002(3) 0.010(4) -0.014(3)
C21 0.051(5) 0.019(3) 0.041(4) 0.004(3) 0.019(3) -0.003(3)
C22 0.045(5) 0.027(4) 0.045(4) 0.007(3) 0.004(4) 0.001(3)
C23 0.031(4) 0.027(3) 0.038(4) 0.003(3) 0.003(3) 0.002(3)
C24 0.082(7) 0.028(4) 0.059(5) 0.009(4) 0.025(5) -0.015(4)
C25 0.020(3) 0.029(3) 0.030(3) 0.014(3) 0.005(3) 0.000(3)
C26 0.024(3) 0.028(3) 0.044(4) 0.004(3) 0.001(3) -0.003(3)
C27 0.033(4) 0.039(4) 0.045(4) -0.001(3) 0.000(3) -0.010(3)
C28 0.021(4) 0.055(5) 0.042(4) 0.008(4) 0.003(3) 0.000(3)
C29 0.026(4) 0.041(4) 0.044(4) 0.006(3) 0.010(3) 0.006(3)
C30 0.025(3) 0.030(3) 0.029(3) 0.006(3) 0.010(3) 0.003(3)
C31 0.029(4) 0.027(3) 0.032(3) 0.005(3) 0.014(3) 0.001(3)
C32 0.040(4) 0.026(3) 0.039(4) 0.002(3) 0.018(3) 0.007(3)
C33 0.057(5) 0.023(3) 0.039(4) 0.001(3) 0.031(4) 0.007(3)
C34 0.045(4) 0.028(3) 0.027(3) -0.006(3) 0.017(3) -0.005(3)
C35 0.065(6) 0.036(4) 0.032(4) -0.008(3) 0.017(4) -0.013(4)
C36 0.049(5) 0.048(5) 0.037(4) -0.017(3) 0.007(4) -0.017(4)
C37 0.036(4) 0.053(5) 0.034(4) -0.008(3) 0.007(3) -0.007(4)
C38 0.029(4) 0.035(4) 0.030(3) -0.003(3) 0.007(3) 0.000(3)
C39 0.031(4) 0.029(3) 0.022(3) -0.002(3) 0.010(3) 0.000(3)
C40 0.018(3) 0.021(3) 0.032(3) -0.001(2) 0.003(2) 0.000(2)
C41 0.029(3) 0.019(3) 0.031(3) 0.002(2) 0.004(3) -0.002(3)
C42 0.021(3) 0.020(3) 0.026(3) 0.003(2) 0.005(2) -0.004(2)
C43 0.020(3) 0.033(4) 0.033(3) -0.005(3) 0.007(3) -0.002(3)
C44 0.029(4) 0.033(4) 0.041(4) -0.009(3) 0.008(3) -0.014(3)
C45 0.030(4) 0.027(3) 0.030(3) -0.007(3) 0.006(3) -0.005(3)
C46 0.030(4) 0.027(3) 0.034(4) -0.002(3) 0.006(3) 0.003(3)
C47 0.025(3) 0.029(3) 0.030(3) 0.000(3) 0.003(3) -0.001(3)
C48 0.053(5) 0.039(4) 0.053(5) -0.023(4) 0.020(4) -0.010(4)
C49 0.050(6) 0.075(7) 0.051(5) 0.015(5) -0.003(4) -0.014(5)
C51 0.050(5) 0.050(5) 0.036(4) 0.004(3) 0.010(4) 0.005(4)
N1 0.023(3) 0.018(2) 0.024(2) 0.005(2) 0.005(2) 0.002(2)
N2 0.027(3) 0.020(3) 0.028(3) -0.002(2) 0.013(2) 0.001(2)
Cl1 0.083(2) 0.124(3) 0.0592(16) -0.0042(16) -0.0156(15) -0.0339(19)
Cl2 0.0535(16) 0.0747(19) 0.119(3) -0.0095(17) -0.0037(16) 0.0064(13)
Cl5 0.0552(13) 0.0446(11) 0.0606(13) -0.0010(10) 0.0223(10) 0.0033(10)
Cl6 0.0602(15) 0.0589(14) 0.0718(15) 0.0198(12) -0.0095(12) 0.0067(11)
C50A 0.056(6) 0.060(6) 0.046(5) -0.007(4) 0.009(4) -0.007(5)
Cl3A 0.069(5) 0.044(4) 0.044(4) -0.011(3) 0.014(3) 0.017(3)
Cl4A 0.063(6) 0.056(6) 0.075(4) 0.019(6) 0.018(4) 0.012(5)
C50B 0.056(6) 0.060(6) 0.046(5) -0.007(4) 0.009(4) -0.007(5)
Cl3B 0.065(5) 0.061(6) 0.059(6) -0.009(4) 0.015(4) 0.011(4)
Cl4B 0.044(3) 0.042(5) 0.055(4) 0.006(4) 0.005(2) -0.005(4)

loop_
_atom_type_symbol
_atom_type_description
_atom_type_scat_dispersion_real
_atom_type_scat_dispersion_imag
_atom_type_scat_source
C C 0.0033 0.0016 'International Tables Vol C Tables 4.2.6.8 and 6.1.1.4'
H H 0 0 'International Tables Vol C Tables 4.2.6.8 and 6.1.1.4'
N N 0.0061 0.0033 'International Tables Vol C Tables 4.2.6.8 and 6.1.1.4'
Pt Pt -1.7033 8.3905 'International Tables Vol C Tables 4.2.6.8 and 6.1.1.4'
Cl Cl 0.1484 0.1585 'International Tables Vol C Tables 4.2.6.8 and 6.1.1.4'

loop_
_geom_angle_atom_site_label_1
_geom_angle_atom_site_label_2
_geom_angle_atom_site_label_3
_geom_angle
C16 Pt1 C1 93.5(3)
C16 Pt1 N1 172.5(2)
C1 Pt1 N1 80.3(2)
C16 Pt1 C41 90.5(2)
C1 Pt1 C41 163.6(2)
N1 Pt1 C41 96.6(2)
C16 Pt1 C40 70.5(2)
C1 Pt1 C40 162.6(2)
N1 Pt1 C40 115.1(2)
C41 Pt1 C40 30.1(2)
C16 Pt1 Pt2 47.28(18)
C1 Pt1 Pt2 126.17(18)
N1 Pt1 Pt2 134.24(14)
C41 Pt1 Pt2 67.12(16)
C40 Pt1 Pt2 37.20(15)
C40 Pt2 C25 96.5(3)
C40 Pt2 N2 174.3(2)
C25 Pt2 N2 80.7(2)
C40 Pt2 C17 92.7(2)
C25 Pt2 C17 155.1(2)
N2 Pt2 C17 91.8(2)
C40 Pt2 C16 71.1(2)
C25 Pt2 C16 167.5(2)
N2 Pt2 C16 111.8(2)
C17 Pt2 C16 29.9(2)
C40 Pt2 Pt1 47.95(18)
C25 Pt2 Pt1 134.36(18)
N2 Pt2 Pt1 131.42(15)
C17 Pt2 Pt1 67.17(16)
C16 Pt2 Pt1 37.27(15)
C6 C1 C2 117.4(6)
C6 C1 Pt1 114.7(5)
C2 C1 Pt1 127.7(5)
C1 C2 C3 121.1(6)
C1 C2 H14 119.4
C3 C2 H14 119.4
C4 C3 C2 121.1(7)
C4 C3 H13 119.4
C2 C3 H13 119.4
C3 C4 C5 119.1(7)
C3 C4 H12 120.4
C5 C4 H12 120.4
C4 C5 C6 121.1(7)
C4 C5 H11 119.5
C6 C5 H11 119.5
C1 C6 C5 120.1(6)
C1 C6 C7 115.6(6)
C5 C6 C7 124.2(6)
N1 C7 C8 122.4(6)
N1 C7 C6 114.6(6)
C8 C7 C6 123.0(6)
C9 C8 C7 120.3(7)
C9 C8 H8 119.9
C7 C8 H8 119.9
C8 C9 C10 119.7(6)
C8 C9 H7 120.2
C10 C9 H7 120.2
C9 C10 C11 122.5(6)
C9 C10 C15 118.0(6)
C11 C10 C15 119.5(7)
C12 C11 C10 120.4(7)
C12 C11 H5 119.8
C10 C11 H5 119.8
C11 C12 C13 120.6(7)
C11 C12 H4 119.7
C13 C12 H4 119.7
C14 C13 C12 120.0(7)
C14 C13 H3 120
C12 C13 H3 120
C13 C14 C15 120.7(7)
C13 C14 H2 119.6
C15 C14 H2 119.6
N1 C15 C14 120.2(6)
N1 C15 C10 121.3(6)
C14 C15 C10 118.5(6)
C17 C16 Pt1 169.6(5)
C17 C16 Pt2 74.3(4)
Pt1 C16 Pt2 95.5(2)
C16 C17 C18 165.1(7)
C16 C17 Pt2 75.8(4)
C18 C17 Pt2 118.7(4)
C23 C18 C19 118.2(6)
C23 C18 C17 121.4(6)
C19 C18 C17 120.3(6)
C20 C19 C18 120.7(7)
C20 C19 H19 119.6
C18 C19 H19 119.6
C19 C20 C21 120.9(7)
C19 C20 H20 119.6
C21 C20 H20 119.6
C22 C21 C20 117.7(6)
C22 C21 C24 121.7(7)
C20 C21 C24 120.6(7)
C23 C22 C21 121.5(7)
C23 C22 H22 119.3
C21 C22 H22 119.3
C22 C23 C18 121.0(7)
C22 C23 H23 119.5
C18 C23 H23 119.5
C21 C24 H24A 109.5
C21 C24 H24B 109.5
H24A C24 H24B 109.5
C21 C24 H24C 109.5
H24A C24 H24C 109.5
H24B C24 H24C 109.5
C26 C25 C30 118.2(6)
C26 C25 Pt2 128.2(5)
C30 C25 Pt2 113.0(5)
C27 C26 C25 121.6(7)
C27 C26 H38 119.2
C25 C26 H38 119.2
C28 C27 C26 119.6(7)
C28 C27 H37 120.2
C26 C27 H37 120.2
C27 C28 C29 120.2(7)
C27 C28 H36 119.9
C29 C28 H36 119.9
C30 C29 C28 120.1(7)
C30 C29 H35 119.9
C28 C29 H35 119.9
C29 C30 C25 120.3(6)
C29 C30 C31 123.5(6)
C25 C30 C31 116.2(6)
N2 C31 C32 122.1(6)
N2 C31 C30 114.0(6)
C32 C31 C30 123.9(6)
C33 C32 C31 119.2(7)
C33 C32 H32 120.4
C31 C32 H32 120.4
C32 C33 C34 120.3(6)
C32 C33 H31 119.9
C34 C33 H31 119.9
C33 C34 C35 123.3(7)
C33 C34 C39 118.4(6)
C35 C34 C39 118.3(7)
C36 C35 C34 121.3(7)
C36 C35 H29 119.4
C34 C35 H29 119.4
C35 C36 C37 119.5(7)
C35 C36 H28 120.2
C37 C36 H28 120.2
C38 C37 C36 121.6(8)
C38 C37 H27 119.2
C36 C37 H27 119.2
C37 C38 C39 120.0(7)
C37 C38 H26 120
C39 C38 H26 120
N2 C39 C38 120.2(6)
N2 C39 C34 120.7(6)
C38 C39 C34 119.1(6)
C41 C40 Pt2 167.3(5)
C41 C40 Pt1 74.5(4)
Pt2 C40 Pt1 94.9(2)
C40 C41 C42 161.0(7)
C40 C41 Pt1 75.4(4)
C42 C41 Pt1 123.5(4)
C43 C42 C47 118.5(6)
C43 C42 C41 119.5(6)
C47 C42 C41 121.9(6)
C44 C43 C42 119.7(6)
C44 C43 H43 120.1
C42 C43 H43 120.1
C43 C44 C45 121.6(6)
C43 C44 H44 119.2
C45 C44 H44 119.2
C46 C45 C44 118.9(6)
C46 C45 C48 121.1(7)
C44 C45 C48 120.1(6)
C45 C46 C47 120.9(7)
C45 C46 H46 119.6
C47 C46 H46 119.6
C46 C47 C42 120.4(6)
C46 C47 H47 119.8
C42 C47 H47 119.8
C45 C48 H48A 109.5
C45 C48 H48B 109.5
H48A C48 H48B 109.5
C45 C48 H48C 109.5
H48A C48 H48C 109.5
H48B C48 H48C 109.5
Cl2 C49 Cl1 111.7(6)
Cl2 C49 H49A 109.3
Cl1 C49 H49A 109.3
Cl2 C49 H49B 109.3
Cl1 C49 H49B 109.3
H49A C49 H49B 107.9
Cl6 C51 Cl5 111.1(4)
Cl6 C51 H51A 109.4
Cl5 C51 H51A 109.4
Cl6 C51 H51B 109.4
Cl5 C51 H51B 109.4
H51A C51 H51B 108
C7 N1 C15 117.9(5)
C7 N1 Pt1 113.2(4)
C15 N1 Pt1 128.8(4)
C31 N2 C39 118.5(5)
C31 N2 Pt2 113.7(4)
C39 N2 Pt2 127.7(4)
Cl3A C50A Cl4A 120.1(8)
Cl3A C50A H50A 107.3
Cl4A C50A H50A 107.3
Cl3A C50A H50B 107.3
Cl4A C50A H50B 107.3
H50A C50A H50B 106.9

loop_
_geom_bond_atom_site_label_1
_geom_bond_atom_site_label_2
_geom_bond_distance
Pt1 C16 1.953(6)
Pt1 C1 1.983(6)
Pt1 N1 2.109(5)
Pt1 C41 2.382(6)
Pt1 C40 2.393(6)
Pt1 Pt2 3.2111(3)
Pt2 C40 1.948(6)
Pt2 C25 1.999(6)
Pt2 N2 2.088(5)
Pt2 C17 2.353(6)
Pt2 C16 2.370(6)
C1 C6 1.412(9)
C1 C2 1.405(9)
C2 C3 1.382(9)
C2 H14 0.93
C3 C4 1.377(11)
C3 H13 0.93
C4 C5 1.375(11)
C4 H12 0.93
C5 C6 1.402(9)
C5 H11 0.93
C6 C7 1.464(9)
C7 N1 1.352(8)
C7 C8 1.399(10)
C8 C9 1.356(11)
C8 H8 0.93
C9 C10 1.417(11)
C9 H7 0.93
C10 C11 1.420(10)
C10 C15 1.419(9)
C11 C12 1.350(11)
C11 H5 0.93
C12 C13 1.413(11)
C12 H4 0.93
C13 C14 1.377(10)
C13 H3 0.93
C14 C15 1.406(9)
C14 H2 0.93
C15 N1 1.387(8)
C16 C17 1.219(9)
C17 C18 1.454(9)
C18 C23 1.383(9)
C18 C19 1.389(9)
C19 C20 1.387(10)
C19 H19 0.93
C20 C21 1.396(11)
C20 H20 0.93
C21 C22 1.383(11)
C21 C24 1.515(9)
C22 C23 1.379(10)
C22 H22 0.93
C23 H23 0.93
C24 H24A 0.96
C24 H24B 0.96
C24 H24C 0.96
C25 C26 1.382(9)
C25 C30 1.412(9)
C26 C27 1.393(10)
C26 H38 0.93
C27 C28 1.388(11)
C27 H37 0.93
C28 C29 1.378(11)
C28 H36 0.93
C29 C30 1.398(9)
C29 H35 0.93
C30 C31 1.477(9)
C31 N2 1.345(8)
C31 C32 1.412(9)
C32 C33 1.361(11)
C32 H32 0.93
C33 C34 1.397(11)
C33 H31 0.93
C34 C35 1.412(10)
C34 C39 1.418(9)
C35 C36 1.377(12)
C35 H29 0.93
C36 C37 1.386(11)
C36 H28 0.93
C37 C38 1.365(10)
C37 H27 0.93
C38 C39 1.419(9)
C38 H26 0.93
C39 N2 1.383(8)
C40 C41 1.239(9)
C41 C42 1.438(9)
C42 C43 1.405(9)
C42 C47 1.396(9)
C43 C44 1.379(9)
C43 H43 0.93
C44 C45 1.382(10)
C44 H44 0.93
C45 C46 1.375(9)
C45 C48 1.523(9)
C46 C47 1.390(9)
C46 H46 0.93
C47 H47 0.93
C48 H48A 0.96
C48 H48B 0.96
C48 H48C 0.96
C49 Cl2 1.762(11)
C49 Cl1 1.758(9)
C49 H49A 0.97
C49 H49B 0.97
C51 Cl6 1.769(8)
C51 Cl5 1.742(8)
C51 H51A 0.97
C51 H51B 0.97
C50A Cl3A 1.729(17)
C50A Cl4A 1.714(19)
C50A H50A 0.97
C50A H50B 0.97
